data_4060452
loop_
_publ_author_name
'Prabusankar, Ganesan'
'Murugavel, Ramaswamy'
'Butcher, Ray J.'

_publ_section_title
;
 Synthesis, Spectral Studies, and Structural Characterization of a New
 Organosilanetriol, Its Amine Complexes, and a Surface Lewis Basic Cubic
 Aluminosilicate
;
_journal_coden_ASTM JOCEAH
_journal_issue 9
_journal_name_full Organometallics
_journal_page_first 2124
_journal_page_last 2128
_journal_paper_doi 10.1021/om049254+
_journal_volume 24
_journal_year 2005
_chemical_formula_sum 'C17 H35 N3 O3 Si2'
_chemical_formula_weight 385.66
_space_group_IT_number 2
_symmetry_cell_setting triclinic
_symmetry_space_group_name_Hall '-P 1'
_symmetry_space_group_name_H-M 'P -1'
_atom_sites_solution_hydrogens geom
_atom_sites_solution_primary direct
_atom_sites_solution_secondary difmap
_cell_angle_alpha 77.332(10)
_cell_angle_beta 74.774(13)
_cell_angle_gamma 64.301(16)
_cell_formula_units_Z 2
_cell_length_a 9.728(3)
_cell_length_b 9.696(3)
_cell_length_c 13.710(2)
_cell_measurement_temperature 294(2)
_cell_volume 1116.1(5)
_diffrn_ambient_temperature 294(2)
_diffrn_radiation_monochromator graphite
_diffrn_radiation_source 'fine-focus sealed tube'
_diffrn_radiation_type MoK\a
_diffrn_radiation_wavelength 0.71073
_diffrn_reflns_av_R_equivalents 0.0433
_diffrn_reflns_av_sigmaI/netI 0.0319
_diffrn_reflns_limit_h_max 11
_diffrn_reflns_limit_h_min 0
_diffrn_reflns_limit_k_max 11
_diffrn_reflns_limit_k_min -10
_diffrn_reflns_limit_l_max 16
_diffrn_reflns_limit_l_min -15
_diffrn_reflns_number 3986
_diffrn_reflns_theta_max 25.22
_diffrn_reflns_theta_min 1.55
_exptl_absorpt_coefficient_mu 0.178
_exptl_crystal_colour colourless
_exptl_crystal_density_diffrn 1.148
_exptl_crystal_density_method 'not measured'
_exptl_crystal_description needles
_exptl_crystal_F_000 420
_exptl_crystal_size_max 0.84
_exptl_crystal_size_mid 0.45
_exptl_crystal_size_min 0.25
_refine_ls_extinction_coef 0.025(5)
_refine_ls_extinction_expression Fc^*^=kFc[1+0.001xFc^2^\l^3^/sin(2\q)]^-1/4^
_refine_ls_extinction_method SHELXL
_refine_ls_goodness_of_fit_ref 1.039
_refine_ls_hydrogen_treatment mixed
_refine_ls_matrix_type full
_refine_ls_number_parameters 259
_refine_ls_number_reflns 3768
_refine_ls_number_restraints 0
_refine_ls_restrained_S_all 1.039
_refine_ls_R_factor_all 0.0747
_refine_ls_R_factor_gt 0.0647
_refine_ls_shift/su_max 0.000
_refine_ls_shift/su_mean 0.000
_refine_ls_structure_factor_coef Fsqd
_refine_ls_weighting_details 'calc w=1/[\s^2^(Fo^2^)+(0.1189P)^2^+0.4687P] where P=(Fo^2^+2Fc^2^)/3'
_refine_ls_weighting_scheme calc
_refine_ls_wR_factor_gt 0.1801
_refine_ls_wR_factor_ref 0.1924
_reflns_number_gt 3137
_reflns_number_total 3768
_reflns_threshold_expression >2sigma(I)
_cod_depositor_comments
;
 Merging entries 1100819-1100822 with entries 4060451-4060454.
 Marking entries 1100819-1100822 as duplicates of entries 4060451-4060454.

 Antanas Vaitkus,
 2018-07-16
;
_cod_database_code 4060452

loop_
_symmetry_equiv_pos_as_xyz
'x, y, z'
'-x, -y, -z'

loop_
_atom_site_label
_atom_site_type_symbol
_atom_site_fract_x
_atom_site_fract_y
_atom_site_fract_z
_atom_site_U_iso_or_equiv
_atom_site_adp_type
_atom_site_occupancy
_atom_site_symmetry_multiplicity
_atom_site_calc_flag
_atom_site_refinement_flags
_atom_site_disorder_assembly
_atom_site_disorder_group
Si1 Si 0.67532(8) 0.08389(8) 0.88626(6) 0.0456(3) Uani 1 1 d . . .
Si2 Si 0.74374(11) -0.04502(10) 0.68666(7) 0.0623(3) Uani 1 1 d . . .
O1 O 0.8209(3) 0.1229(3) 0.88626(19) 0.0649(6) Uani 1 1 d . . .
O2 O 0.5170(2) 0.1891(2) 0.95620(16) 0.0536(5) Uani 1 1 d . . .
O3 O 0.7164(3) -0.0938(2) 0.93411(17) 0.0594(6) Uani 1 1 d . . .
N1 N 0.6522(3) 0.1047(3) 0.76293(18) 0.0483(6) Uani 1 1 d . . .
N2 N 0.3429(3) 0.4925(3) 0.9189(2) 0.0610(7) Uani 1 1 d . . .
N3 N 0.1310(3) 0.8049(3) 0.9455(2) 0.0673(8) Uani 1 1 d . . .
C1 C 0.5593(3) 0.2565(3) 0.7181(2) 0.0513(7) Uani 1 1 d . . .
C2 C 0.4009(4) 0.2954(4) 0.7222(2) 0.0613(8) Uani 1 1 d . . .
C3 C 0.3126(5) 0.4422(5) 0.6798(3) 0.0771(11) Uani 1 1 d . . .
C4 C 0.3767(5) 0.5462(5) 0.6355(3) 0.0799(11) Uani 1 1 d . . .
C5 C 0.5297(6) 0.5082(4) 0.6309(3) 0.0764(10) Uani 1 1 d . . .
C6 C 0.6256(4) 0.3625(4) 0.6717(3) 0.0640(8) Uani 1 1 d . . .
C7 C 0.3255(4) 0.1839(5) 0.7720(3) 0.0827(11) Uani 1 1 d . . .
H7A H 0.4040 0.0806 0.7634 0.099 Uiso 1 1 calc R . .
H7B H 0.2967 0.1921 0.8445 0.099 Uiso 1 1 calc R . .
C8 C 0.1927(10) 0.1974(11) 0.7393(8) 0.237(6) Uani 1 1 d . . .
H8A H 0.1583 0.1189 0.7778 0.355 Uiso 1 1 calc R . .
H8B H 0.2190 0.1852 0.6683 0.355 Uiso 1 1 calc R . .
H8C H 0.1110 0.2971 0.7498 0.355 Uiso 1 1 calc R . .
C9 C 0.7958(5) 0.3251(6) 0.6649(4) 0.0944(14) Uani 1 1 d . . .
H9A H 0.8038 0.3651 0.7212 0.113 Uiso 1 1 calc R . .
H9B H 0.8495 0.2138 0.6754 0.113 Uiso 1 1 calc R . .
C10 C 0.8783(7) 0.3810(9) 0.5728(4) 0.139(2) Uani 1 1 d . . .
H10A H 0.9839 0.3502 0.5792 0.208 Uiso 1 1 calc R . .
H10B H 0.8292 0.4914 0.5617 0.208 Uiso 1 1 calc R . .
H10C H 0.8769 0.3386 0.5163 0.208 Uiso 1 1 calc R . .
C11 C 0.9541(5) -0.1320(7) 0.6859(4) 0.1127(17) Uani 1 1 d . . .
H11A H 0.9952 -0.0542 0.6620 0.169 Uiso 1 1 calc R . .
H11B H 1.0050 -0.2114 0.6417 0.169 Uiso 1 1 calc R . .
H11C H 0.9719 -0.1758 0.7537 0.169 Uiso 1 1 calc R . .
C12 C 0.6728(8) -0.2018(6) 0.7342(4) 0.125(2) Uani 1 1 d . . .
H12A H 0.5630 -0.1608 0.7358 0.187 Uiso 1 1 calc R . .
H12B H 0.6928 -0.2447 0.8017 0.187 Uiso 1 1 calc R . .
H12C H 0.7258 -0.2809 0.6899 0.187 Uiso 1 1 calc R . .
C14 C 0.2038(4) 0.5308(4) 0.9989(3) 0.0740(10) Uani 1 1 d . . .
H14A H 0.2302 0.5376 1.0606 0.089 Uiso 1 1 calc R . .
H14B H 0.1670 0.4488 1.0132 0.089 Uiso 1 1 calc R . .
C13 C 0.7070(6) 0.0318(6) 0.5563(3) 0.1055(15) Uani 1 1 d . . .
H13A H 0.5972 0.0763 0.5577 0.158 Uiso 1 1 calc R . .
H13B H 0.7569 -0.0503 0.5142 0.158 Uiso 1 1 calc R . .
H13C H 0.7480 0.1093 0.5290 0.158 Uiso 1 1 calc R . .
C15 C 0.0742(4) 0.6823(4) 0.9693(4) 0.0789(11) Uani 1 1 d . . .
H15A H 0.0416 0.6743 0.9104 0.095 Uiso 1 1 calc R . .
H15B H -0.0145 0.7055 1.0250 0.095 Uiso 1 1 calc R . .
C16 C 0.2672(4) 0.7717(4) 0.8636(3) 0.0713(9) Uani 1 1 d . . .
H16A H 0.3045 0.8531 0.8507 0.086 Uiso 1 1 calc R . .
H16B H 0.2394 0.7673 0.8017 0.086 Uiso 1 1 calc R . .
C17 C 0.3935(4) 0.6192(4) 0.8933(3) 0.0623(8) Uani 1 1 d . . .
H17A H 0.4819 0.5962 0.8373 0.075 Uiso 1 1 calc R . .
H17B H 0.4272 0.6280 0.9514 0.075 Uiso 1 1 calc R . .
H3 H 0.203(5) 0.475(5) 0.687(3) 0.101(14) Uiso 1 1 d . . .
H4 H 0.313(5) 0.644(5) 0.610(3) 0.087(12) Uiso 1 1 d . . .
H5 H 0.582(5) 0.572(5) 0.602(3) 0.089(13) Uiso 1 1 d . . .
H2N H 0.325(5) 0.475(5) 0.869(3) 0.077(12) Uiso 1 1 d . . .
H3N H 0.056(5) 0.884(5) 0.929(3) 0.083(12) Uiso 1 1 d . . .
H1O H 0.831(6) 0.141(6) 0.942(4) 0.122(18) Uiso 1 1 d . . .
H2O H 0.468(5) 0.289(6) 0.932(3) 0.098(14) Uiso 1 1 d . . .
H3O H 0.631(6) -0.109(6) 0.961(4) 0.116(17) Uiso 1 1 d . . .

loop_
_atom_site_aniso_label
_atom_site_aniso_U_11
_atom_site_aniso_U_22
_atom_site_aniso_U_33
_atom_site_aniso_U_23
_atom_site_aniso_U_13
_atom_site_aniso_U_12
Si1 0.0391(4) 0.0390(5) 0.0538(5) -0.0081(3) -0.0020(3) -0.0139(3)
Si2 0.0648(6) 0.0487(6) 0.0631(6) -0.0181(4) -0.0037(4) -0.0126(4)
O1 0.0564(13) 0.0822(17) 0.0656(14) -0.0173(12) -0.0019(10) -0.0380(12)
O2 0.0510(11) 0.0406(12) 0.0602(12) -0.0106(9) 0.0015(9) -0.0149(9)
O3 0.0494(12) 0.0393(12) 0.0699(13) -0.0013(9) -0.0037(10) -0.0068(9)
N1 0.0453(12) 0.0388(13) 0.0556(13) -0.0076(10) -0.0054(10) -0.0135(10)
N2 0.0610(16) 0.0418(15) 0.0774(18) -0.0164(13) -0.0158(14) -0.0124(12)
N3 0.0578(16) 0.0464(17) 0.090(2) -0.0214(14) -0.0229(15) -0.0023(13)
C1 0.0522(16) 0.0436(17) 0.0520(15) -0.0109(12) -0.0037(12) -0.0147(13)
C2 0.0510(16) 0.062(2) 0.0595(17) -0.0111(14) -0.0103(13) -0.0099(15)
C3 0.063(2) 0.073(3) 0.072(2) -0.0108(19) -0.0137(17) -0.0046(19)
C4 0.083(3) 0.055(2) 0.072(2) -0.0050(18) -0.0211(19) 0.003(2)
C5 0.104(3) 0.050(2) 0.070(2) 0.0038(16) -0.018(2) -0.030(2)
C6 0.070(2) 0.052(2) 0.0666(19) -0.0020(15) -0.0097(15) -0.0256(16)
C7 0.058(2) 0.095(3) 0.095(3) -0.001(2) -0.0175(19) -0.034(2)
C8 0.222(9) 0.238(10) 0.340(13) 0.136(10) -0.198(10) -0.172(9)
C9 0.079(3) 0.095(3) 0.110(3) 0.030(3) -0.022(2) -0.053(2)
C10 0.104(4) 0.193(7) 0.108(4) 0.030(4) -0.014(3) -0.076(4)
C11 0.070(3) 0.119(4) 0.107(4) -0.044(3) -0.004(2) 0.008(3)
C12 0.177(6) 0.079(3) 0.132(4) -0.039(3) 0.003(4) -0.069(4)
C14 0.0577(19) 0.058(2) 0.100(3) -0.0083(19) -0.0058(18) -0.0236(17)
C13 0.127(4) 0.095(3) 0.079(3) -0.033(2) -0.022(3) -0.018(3)
C15 0.0488(17) 0.070(2) 0.116(3) -0.025(2) -0.0139(18) -0.0164(16)
C16 0.079(2) 0.0454(19) 0.081(2) -0.0042(16) -0.0158(18) -0.0189(17)
C17 0.0551(17) 0.0462(18) 0.079(2) -0.0133(15) -0.0042(15) -0.0164(14)

loop_
_atom_type_symbol
_atom_type_description
_atom_type_scat_dispersion_real
_atom_type_scat_dispersion_imag
_atom_type_scat_source
C C 0.0033 0.0016 'International Tables Vol C Tables 4.2.6.8 and 6.1.1.4'
H H 0.0000 0.0000 'International Tables Vol C Tables 4.2.6.8 and 6.1.1.4'
N N 0.0061 0.0033 'International Tables Vol C Tables 4.2.6.8 and 6.1.1.4'
O O 0.0106 0.0060 'International Tables Vol C Tables 4.2.6.8 and 6.1.1.4'
Si Si 0.0817 0.0704 'International Tables Vol C Tables 4.2.6.8 and 6.1.1.4'

loop_
_geom_bond_atom_site_label_1
_geom_bond_atom_site_label_2
_geom_bond_distance
_geom_bond_site_symmetry_2
_geom_bond_publ_flag
Si1 O3 1.613(2) . ?
Si1 O1 1.616(2) . ?
Si1 O2 1.620(2) . ?
Si1 N1 1.721(2) . ?
Si2 N1 1.746(2) . ?
Si2 C11 1.843(5) . ?
Si2 C13 1.843(5) . ?
Si2 C12 1.858(5) . ?
O1 H1O 0.86(5) . ?
O2 H2O 0.91(5) . ?
O3 H3O 0.87(5) . ?
N1 C1 1.450(4) . ?
N2 C17 1.455(4) . ?
N2 C14 1.462(4) . ?
N2 H2N 0.81(4) . ?
N3 C16 1.458(5) . ?
N3 C15 1.460(5) . ?
N3 H3N 0.84(4) . ?
C1 C6 1.397(4) . ?
C1 C2 1.408(4) . ?
C2 C3 1.393(5) . ?
C2 C7 1.507(5) . ?
C3 C4 1.361(6) . ?
C3 H3 0.95(5) . ?
C4 C5 1.356(6) . ?
C4 H4 0.93(4) . ?
C5 C6 1.401(5) . ?
C5 H5 0.93(4) . ?
C6 C9 1.514(5) . ?
C7 C8 1.421(7) . ?
C7 H7A 0.9700 . ?
C7 H7B 0.9700 . ?
C8 H8A 0.9600 . ?
C8 H8B 0.9600 . ?
C8 H8C 0.9600 . ?
C9 C10 1.441(6) . ?
C9 H9A 0.9700 . ?
C9 H9B 0.9700 . ?
C10 H10A 0.9600 . ?
C10 H10B 0.9600 . ?
C10 H10C 0.9600 . ?
C11 H11A 0.9600 . ?
C11 H11B 0.9600 . ?
C11 H11C 0.9600 . ?
C12 H12A 0.9600 . ?
C12 H12B 0.9600 . ?
C12 H12C 0.9600 . ?
C14 C15 1.520(5) . ?
C14 H14A 0.9700 . ?
C14 H14B 0.9700 . ?
C13 H13A 0.9600 . ?
C13 H13B 0.9600 . ?
C13 H13C 0.9600 . ?
C15 H15A 0.9700 . ?
C15 H15B 0.9700 . ?
C16 C17 1.511(5) . ?
C16 H16A 0.9700 . ?
C16 H16B 0.9700 . ?
C17 H17A 0.9700 . ?
C17 H17B 0.9700 . ?

loop_
_cod_related_entry_id
_cod_related_entry_database
_cod_related_entry_code
1 ChemSpider 21153112
